data_9017420
loop_
_publ_author_name
'Barinova, A. V.'
'Rastsvetaeva, R. K.'
'Chukanov, N. V.'
'Pietraszko, A.'

_publ_section_title
;
 Refinement of the crystal structure of Zn-containing greifensteinite
;
_journal_name_full 'Crystallography Reports'
_journal_page_first 942
_journal_page_last 945
_journal_volume 49
_journal_year 2004
_chemical_compound_source 'Pirineus mine, Minas Gerais, Brazil'
_chemical_formula_sum 'Al0.14 Be2 Ca Fe1.176 H8 Mg0.096 Mn0.57 O17 P3 Zn0.36'
_chemical_name_mineral Greifensteinite
_space_group_IT_number 15
_space_group_name_Hall '-C 2yc'
_space_group_name_H-M_alt 'C 1 2/c 1'
_symmetry_space_group_name_H-M 'C 1 2/c 1'
_cell_angle_alpha 90
_cell_angle_beta 95.09
_cell_angle_gamma 90
_cell_formula_units_Z 4
_cell_length_a 15.941
_cell_length_b 11.877
_cell_length_c 6.625
_cell_volume 1249.373
_database_code_amcsd 0019974
_exptl_crystal_density_diffrn 2.965
_cod_data_source_file inputs/fixed/downloads/14/14850.cif
_cod_data_source_block 14850
_cod_original_formula_sum 'Ca Mn.57 Fe1.176 Zn.36 Mg.096 Al.14 P3 Be2 O17 H8'
_cod_database_code 9017420

loop_
_space_group_symop_operation_xyz
x,y,z
1/2+x,1/2+y,z
x,-y,1/2+z
1/2+x,1/2-y,1/2+z
-x,y,1/2-z
1/2-x,1/2+y,1/2-z
-x,-y,-z
1/2-x,1/2-y,-z

loop_
_atom_site_label
_atom_site_fract_x
_atom_site_fract_y
_atom_site_fract_z
_atom_site_occupancy
_atom_site_U_iso_or_equiv
_atom_site_type_symbol
_atom_site_attached_hydrogens
Ca 0.00000 0.25710 0.25000 1.00000 0.02660 Ca 0
MnM1 0.00000 0.00000 0.00000 0.34000 0.02584 Mn 0
FeM2 0.17130 0.16160 0.99600 0.58800 0.02862 Fe 0
ZnM2 0.17130 0.16160 0.99600 0.18000 0.02862 Zn 0
MnM2 0.17130 0.16160 0.99600 0.11500 0.02862 Mn 0
MgM2 0.17130 0.16160 0.99600 0.04800 0.02862 Mg 0
AlM2 0.17130 0.16160 0.99600 0.07000 0.02862 Al 0
P1 0.18800 0.11730 0.47790 1.00000 0.02406 P 0
P2 0.00000 0.27400 0.75000 1.00000 0.02026 P 0
Be 0.33300 0.17800 0.29900 1.00000 0.03293 Be 0
O1 0.35590 0.49730 0.49800 1.00000 0.03040 O 0
O2 0.28240 0.09990 0.45000 1.00000 0.02660 O 0
O3 0.14540 0.18230 0.29900 1.00000 0.02406 O 0
O4 0.31880 0.31360 0.32800 1.00000 0.02026 O 0
O5 0.45830 0.29700 0.07400 1.00000 0.02406 O 0
O6 0.43380 0.15050 0.34200 1.00000 0.02660 O 0
O-H 0.30000 0.16400 0.06200 1.00000 0.02406 O 1
Ow1 0.09280 0.41940 0.21900 1.00000 0.03166 O 0
Wat2 0.00000 0.04100 0.25000 1.00000 0.04179 O 2
H1 0.08200 0.48800 0.17900 1.00000 0.03800 H 0
H2 0.15000 0.41700 0.18000 1.00000 0.03800 H 0

loop_
_cod_changelog_entry_id
_cod_changelog_entry_author
_cod_changelog_entry_date
_cod_changelog_entry_text
1
;cod-tools version 3.8.0
Id: cif_guess_AMCSD_atom_types 9581 2023-05-17 12:35:41Z saulius
;
2023-05-18T08:46:48+03:00
;Derived atom types and hydrogen counts
from atom names that follow the AMCSD naming convention
(Wat == water, O-H == hydroxyl).
;

loop_
_cod_related_entry_id
_cod_related_entry_database
_cod_related_entry_code
1 AMCSD 0019974
